data_4134600
loop_
_publ_author_name
'Tran, Quan H.'
'Brookhart, Maurice'
'Daugulis, Olafs'

_publ_section_title
;
 New Neutral Nickel and Palladium Sandwich Catalysts: Synthesis of
 Ultra-High Molecular Weight Polyethylene (UHMWPE) via Highly Controlled
 Polymerization and Mechanistic Studies of Chain Propagation.
;
_journal_issue 15
_journal_name_full 'Journal of the American Chemical Society'
_journal_page_first 7198
_journal_page_last 7206
_journal_paper_doi 10.1021/jacs.0c02045
_journal_volume 142
_journal_year 2020
_chemical_formula_sum 'C42.5 H32 Cl5 F3 N2 O Pd'
_chemical_formula_weight 927.35
_space_group_crystal_system orthorhombic
_space_group_IT_number 18
_space_group_name_Hall 'P 2 2ab'
_space_group_name_H-M_alt 'P 21 21 2'
_atom_sites_solution_hydrogens geom
_audit_creation_method SHELXL-2018/3
_cell_angle_alpha 90
_cell_angle_beta 90
_cell_angle_gamma 90
_cell_formula_units_Z 4
_cell_length_a 17.8071(13)
_cell_length_b 20.7861(17)
_cell_length_c 11.1015(8)
_cell_measurement_reflns_used 9873
_cell_measurement_temperature 123(2)
_cell_measurement_theta_max 28.32
_cell_measurement_theta_min 2.37
_cell_volume 4109.1(5)
_computing_cell_refinement 'Bruker SAINT'
_computing_data_collection 'Bruker APEX2'
_computing_data_reduction 'Bruker SAINT'
_computing_structure_refinement 'SHELXL-2018/3 (Sheldrick, 2018)'
_computing_structure_solution 'SHELXT-2014 (Sheldrick 2014)'
_diffrn_ambient_temperature 123(2)
_diffrn_measured_fraction_theta_full 0.999
_diffrn_measured_fraction_theta_max 0.997
_diffrn_measurement_device_type 'Bruker APEX-II CCD'
_diffrn_measurement_method 'narrow frame \w scans'
_diffrn_radiation_type MoK\a
_diffrn_radiation_wavelength 0.71073
_diffrn_reflns_av_R_equivalents 0.0299
_diffrn_reflns_av_unetI/netI 0.0379
_diffrn_reflns_Laue_measured_fraction_full 0.999
_diffrn_reflns_Laue_measured_fraction_max 0.997
_diffrn_reflns_limit_h_max 23
_diffrn_reflns_limit_h_min -21
_diffrn_reflns_limit_k_max 27
_diffrn_reflns_limit_k_min -23
_diffrn_reflns_limit_l_max 14
_diffrn_reflns_limit_l_min -13
_diffrn_reflns_number 27920
_diffrn_reflns_point_group_measured_fraction_full 0.994
_diffrn_reflns_point_group_measured_fraction_max 0.993
_diffrn_reflns_theta_full 25.242
_diffrn_reflns_theta_max 28.374
_diffrn_reflns_theta_min 1.506
_exptl_absorpt_coefficient_mu 0.826
_exptl_absorpt_correction_T_max 0.7457
_exptl_absorpt_correction_T_min 0.6811
_exptl_absorpt_correction_type empirical
_exptl_absorpt_process_details SADABS
_exptl_crystal_colour yellow
_exptl_crystal_density_diffrn 1.499
_exptl_crystal_description POLYHEDRON
_exptl_crystal_F_000 1868
_exptl_crystal_size_max 0.28
_exptl_crystal_size_mid 0.21
_exptl_crystal_size_min 0.07
_refine_diff_density_max 0.835
_refine_diff_density_min -0.704
_refine_diff_density_rms 0.059
_refine_ls_abs_structure_details
;
 Refined as an inversion twin.
;
_refine_ls_abs_structure_Flack 0.43(2)
_refine_ls_extinction_method none
_refine_ls_goodness_of_fit_ref 1.022
_refine_ls_hydrogen_treatment constr
_refine_ls_matrix_type full
_refine_ls_number_parameters 497
_refine_ls_number_reflns 10220
_refine_ls_number_restraints 0
_refine_ls_restrained_S_all 1.022
_refine_ls_R_factor_all 0.0326
_refine_ls_R_factor_gt 0.0287
_refine_ls_shift/su_max 0.001
_refine_ls_shift/su_mean 0.000
_refine_ls_structure_factor_coef Fsqd
_refine_ls_weighting_details 'w=1/[\s^2^(Fo^2^)+(0.0257P)^2^+1.8439P] where P=(Fo^2^+2Fc^2^)/3'
_refine_ls_weighting_scheme calc
_refine_ls_wR_factor_gt 0.0642
_refine_ls_wR_factor_ref 0.0663
_reflns_Friedel_coverage 0.801
_reflns_Friedel_fraction_full 0.988
_reflns_Friedel_fraction_max 0.989
_reflns_number_gt 9459
_reflns_number_total 10220
_reflns_threshold_expression 'I > 2\s(I)'
_cod_data_source_file ja0c02045_si_003.cif
_cod_data_source_block QT14-27-1_XW231_sq
_cod_depositor_comments 'Adding full bibliography for 4134600--4134602.cif.'
_cod_original_formula_sum 'C42.50 H32 Cl5 F3 N2 O Pd'
_cod_database_code 4134600
_shelx_shelxl_version_number 2018/3
_shelx_space_group_comment
;
The symmetry employed for this shelxl refinement is uniquely defined
by the following loop, which should always be used as a source of
symmetry information in preference to the above space-group names.
They are only intended as comments.
;
_shelx_estimated_absorpt_t_min 0.802
_shelx_estimated_absorpt_t_max 0.944

loop_
_space_group_symop_operation_xyz
'x, y, z'
'-x, -y, z'
'x+1/2, -y+1/2, -z'
'-x+1/2, y+1/2, -z'

loop_
_atom_site_label
_atom_site_type_symbol
_atom_site_fract_x
_atom_site_fract_y
_atom_site_fract_z
_atom_site_U_iso_or_equiv
_atom_site_adp_type
_atom_site_occupancy
_atom_site_site_symmetry_order
_atom_site_calc_flag
_atom_site_refinement_flags_posn
_atom_site_refinement_flags_adp
_atom_site_refinement_flags_occupancy
_atom_site_disorder_assembly
_atom_site_disorder_group
Pd1 Pd 0.33219(2) 0.34547(2) 0.25128(2) 0.01651(6) Uani 1 1 d . . . . .
Cl1 Cl 0.19283(6) 0.18561(5) 0.53960(11) 0.0481(3) Uani 1 1 d . . . . .
Cl2 Cl 0.46825(7) 0.19271(6) 0.33795(9) 0.0506(3) Uani 1 1 d . . . . .
Cl3 Cl 0.39360(6) 0.54468(5) 0.16288(10) 0.0388(2) Uani 1 1 d . . . . .
Cl4 Cl 0.11385(7) 0.55631(5) 0.34594(10) 0.0485(3) Uani 1 1 d . . . . .
Cl5 Cl 0.04523(7) 0.05866(6) 0.46824(11) 0.0496(3) Uani 1 1 d . . . . .
F1 F 0.05404(9) 0.35185(11) 0.26046(19) 0.0322(4) Uani 1 1 d . . . . .
F2 F 0.05585(11) 0.38973(12) 0.43909(19) 0.0352(5) Uani 1 1 d . . . . .
F3 F 0.07387(12) 0.28842(12) 0.4103(2) 0.0410(6) Uani 1 1 d . . . . .
O1 O 0.33569(13) 0.40161(10) 0.40306(18) 0.0192(4) Uani 1 1 d . . . . .
N1 N 0.35436(16) 0.24116(15) 0.0605(3) 0.0248(6) Uani 1 1 d . . . . .
N2 N 0.21268(13) 0.33626(12) 0.2659(2) 0.0172(5) Uani 1 1 d . . . . .
C1 C 0.29797(18) 0.44254(16) 0.5914(3) 0.0200(6) Uani 1 1 d . . . . .
C2 C 0.35190(16) 0.41825(16) 0.6763(3) 0.0180(6) Uani 1 1 d . . . . .
C3 C 0.38865(17) 0.35685(16) 0.6693(3) 0.0196(6) Uani 1 1 d . . . . .
C4 C 0.36725(18) 0.30423(16) 0.5844(3) 0.0210(6) Uani 1 1 d . . . . .
C5 C 0.2963(2) 0.27624(17) 0.5923(3) 0.0253(7) Uani 1 1 d . . . . .
H5 H 0.259325 0.293952 0.644296 0.030 Uiso 1 1 calc R U . . .
C6 C 0.2803(2) 0.22247(19) 0.5238(4) 0.0340(9) Uani 1 1 d . . . . .
C7 C 0.3330(3) 0.19575(18) 0.4451(3) 0.0372(9) Uani 1 1 d . . . . .
H7 H 0.321462 0.158838 0.398154 0.045 Uiso 1 1 calc R U . . .
C8 C 0.4016(2) 0.22446(19) 0.4380(3) 0.0337(9) Uani 1 1 d . . . . .
C9 C 0.4210(2) 0.27766(18) 0.5071(3) 0.0268(7) Uani 1 1 d . . . . .
H9 H 0.469876 0.295705 0.501873 0.032 Uiso 1 1 calc R U . . .
C10 C 0.44357(16) 0.34151(16) 0.7528(3) 0.0258(6) Uani 1 1 d . . . . .
H10 H 0.469897 0.301988 0.744765 0.031 Uiso 1 1 calc R U . . .
C11 C 0.4616(2) 0.3828(2) 0.8494(3) 0.0297(8) Uani 1 1 d . . . . .
H11 H 0.499295 0.370821 0.905726 0.036 Uiso 1 1 calc R U . . .
C12 C 0.42487(18) 0.43949(18) 0.8616(3) 0.0254(7) Uani 1 1 d . . . . .
H12 H 0.436101 0.466659 0.928051 0.031 Uiso 1 1 calc R U . . .
C13 C 0.36999(17) 0.45882(16) 0.7767(2) 0.0199(7) Uani 1 1 d . . . . .
C14 C 0.3324(2) 0.51854(16) 0.7921(3) 0.0264(7) Uani 1 1 d . . . . .
H14 H 0.344192 0.544686 0.859719 0.032 Uiso 1 1 calc R U . . .
C15 C 0.2798(2) 0.53895(19) 0.7121(3) 0.0308(8) Uani 1 1 d . . . . .
H15 H 0.254487 0.578626 0.724364 0.037 Uiso 1 1 calc R U . . .
C16 C 0.2633(2) 0.50074(19) 0.6106(3) 0.0280(7) Uani 1 1 d . . . . .
H16 H 0.227170 0.515574 0.553998 0.034 Uiso 1 1 calc R U . . .
C17 C 0.20510(18) 0.39187(17) 0.4564(3) 0.0200(7) Uani 1 1 d . . . . .
H17 H 0.170835 0.404345 0.517724 0.024 Uiso 1 1 calc R U . . .
C18 C 0.17478(17) 0.35833(15) 0.3583(3) 0.0193(6) Uani 1 1 d . . . . .
C19 C 0.17856(16) 0.29808(15) 0.1734(3) 0.0192(6) Uani 1 1 d . . . . .
C20 C 0.16967(18) 0.32290(16) 0.0535(3) 0.0205(6) Uani 1 1 d . . . . .
C21 C 0.18515(18) 0.38770(18) 0.0167(3) 0.0228(7) Uani 1 1 d . . . . .
C22 C 0.20827(19) 0.44104(16) 0.1001(3) 0.0222(7) Uani 1 1 d . . . . .
C23 C 0.28137(19) 0.46431(17) 0.0954(3) 0.0238(7) Uani 1 1 d . . . . .
H23 H 0.317056 0.445378 0.042576 0.029 Uiso 1 1 calc R U . . .
C24 C 0.3016(2) 0.51536(17) 0.1685(3) 0.0277(7) Uani 1 1 d . . . . .
C25 C 0.2518(2) 0.54414(16) 0.2480(4) 0.0319(7) Uani 1 1 d . . . . .
H25 H 0.266991 0.578222 0.299578 0.038 Uiso 1 1 calc R U . . .
C26 C 0.1792(2) 0.52092(15) 0.2487(4) 0.0317(7) Uani 1 1 d . . . . .
C27 C 0.1564(2) 0.47081(17) 0.1757(3) 0.0275(7) Uani 1 1 d . . . . .
H27 H 0.105697 0.456726 0.177024 0.033 Uiso 1 1 calc R U . . .
C28 C 0.1783(2) 0.4041(2) -0.1033(3) 0.0364(9) Uani 1 1 d . . . . .
H28 H 0.190578 0.446622 -0.127869 0.044 Uiso 1 1 calc R U . . .
C29 C 0.1537(2) 0.3600(2) -0.1895(3) 0.0434(11) Uani 1 1 d . . . . .
H29 H 0.149158 0.372876 -0.271310 0.052 Uiso 1 1 calc R U . . .
C30 C 0.1361(2) 0.2983(2) -0.1570(3) 0.0359(9) Uani 1 1 d . . . . .
H30 H 0.118706 0.268796 -0.216049 0.043 Uiso 1 1 calc R U . . .
C31 C 0.14375(18) 0.27823(19) -0.0357(3) 0.0273(7) Uani 1 1 d . . . . .
C32 C 0.12742(19) 0.21367(19) -0.0046(4) 0.0327(9) Uani 1 1 d . . . . .
H32 H 0.110035 0.184638 -0.064488 0.039 Uiso 1 1 calc R U . . .
C33 C 0.1366(2) 0.19298(18) 0.1113(4) 0.0345(9) Uani 1 1 d . . . . .
H33 H 0.124710 0.149781 0.131762 0.041 Uiso 1 1 calc R U . . .
C34 C 0.16310(19) 0.23464(16) 0.1994(3) 0.0261(7) Uani 1 1 d . . . . .
H34 H 0.170709 0.219109 0.278934 0.031 Uiso 1 1 calc R U . . .
C35 C 0.08940(17) 0.34730(19) 0.3670(3) 0.0254(7) Uani 1 1 d . . . . .
C36 C 0.34514(17) 0.28327(17) 0.1269(3) 0.0205(6) Uani 1 1 d . . . . .
C37 C 0.36753(18) 0.18592(17) -0.0170(3) 0.0232(7) Uani 1 1 d . . . . .
C38 C 0.3304(2) 0.20056(19) -0.1384(3) 0.0306(8) Uani 1 1 d . . . . .
H38A H 0.351249 0.240490 -0.171382 0.046 Uiso 1 1 calc R U . . .
H38B H 0.276133 0.205453 -0.127116 0.046 Uiso 1 1 calc R U . . .
H38C H 0.340111 0.165096 -0.194491 0.046 Uiso 1 1 calc R U . . .
C39 C 0.3319(2) 0.12763(17) 0.0435(3) 0.0317(8) Uani 1 1 d . . . . .
H39A H 0.278065 0.135269 0.054503 0.048 Uiso 1 1 calc R U . . .
H39B H 0.355549 0.120585 0.122158 0.048 Uiso 1 1 calc R U . . .
H39C H 0.339307 0.089553 -0.007171 0.048 Uiso 1 1 calc R U . . .
C40 C 0.4522(2) 0.1774(2) -0.0297(4) 0.0346(9) Uani 1 1 d . . . . .
H40A H 0.462688 0.140026 -0.080773 0.052 Uiso 1 1 calc R U . . .
H40B H 0.474485 0.170698 0.050087 0.052 Uiso 1 1 calc R U . . .
H40C H 0.473926 0.216027 -0.066431 0.052 Uiso 1 1 calc R U . . .
C41 C 0.44502(17) 0.36120(17) 0.2339(3) 0.0266(7) Uani 1 1 d . . . . .
H41A H 0.453672 0.395227 0.174426 0.040 Uiso 1 1 calc R U . . .
H41B H 0.469631 0.321514 0.207230 0.040 Uiso 1 1 calc R U . . .
H41C H 0.465838 0.374395 0.311824 0.040 Uiso 1 1 calc R U . . .
C42 C 0.000000 0.000000 0.5544(6) 0.0523(17) Uani 1 2 d S T P . .
H42A H 0.037458 -0.021196 0.607026 0.063 Uiso 0.5 1 calc R U P . .
H42B H -0.037460 0.021198 0.607021 0.063 Uiso 0.5 1 calc R U P . .
C43 C 0.27983(17) 0.40888(15) 0.4740(3) 0.0179(6) Uani 1 1 d . . . . .

loop_
_atom_site_aniso_label
_atom_site_aniso_U_11
_atom_site_aniso_U_22
_atom_site_aniso_U_33
_atom_site_aniso_U_23
_atom_site_aniso_U_13
_atom_site_aniso_U_12
Pd1 0.01656(9) 0.01697(10) 0.01599(9) -0.00228(11) -0.00020(10) -0.00131(8)
Cl1 0.0561(6) 0.0344(6) 0.0537(6) 0.0152(5) -0.0254(5) -0.0232(5)
Cl2 0.0685(7) 0.0520(7) 0.0312(5) -0.0191(5) -0.0138(5) 0.0340(6)
Cl3 0.0401(5) 0.0308(5) 0.0455(5) 0.0005(4) -0.0134(4) -0.0112(4)
Cl4 0.0699(7) 0.0297(5) 0.0458(6) -0.0037(5) 0.0176(5) 0.0142(5)
Cl5 0.0507(6) 0.0467(7) 0.0513(6) 0.0093(5) 0.0172(5) 0.0114(5)
F1 0.0196(8) 0.0490(13) 0.0281(10) -0.0003(12) -0.0028(8) -0.0005(8)
F2 0.0235(10) 0.0510(15) 0.0312(11) -0.0069(10) 0.0044(8) 0.0060(10)
F3 0.0297(11) 0.0377(14) 0.0555(15) 0.0161(12) 0.0087(10) -0.0078(10)
O1 0.0217(10) 0.0177(11) 0.0183(10) -0.0030(8) -0.0001(9) -0.0011(9)
N1 0.0258(14) 0.0273(17) 0.0213(14) -0.0035(12) 0.0036(10) -0.0034(12)
N2 0.0193(10) 0.0160(12) 0.0161(13) 0.0023(11) -0.0022(9) -0.0002(9)
C1 0.0255(15) 0.0192(17) 0.0152(14) -0.0010(13) 0.0007(11) 0.0026(13)
C2 0.0204(14) 0.0176(16) 0.0159(14) 0.0011(12) 0.0028(10) -0.0024(11)
C3 0.0206(13) 0.0201(17) 0.0180(14) 0.0006(12) -0.0010(11) -0.0031(12)
C4 0.0293(16) 0.0162(16) 0.0174(14) -0.0003(13) -0.0064(12) 0.0051(13)
C5 0.0333(17) 0.0198(18) 0.0229(16) 0.0046(14) -0.0076(13) -0.0016(14)
C6 0.047(2) 0.0216(19) 0.033(2) 0.0108(16) -0.0182(16) -0.0085(16)
C7 0.065(3) 0.0164(18) 0.0300(19) -0.0044(14) -0.0196(19) 0.0091(19)
C8 0.049(2) 0.028(2) 0.0247(18) -0.0050(15) -0.0135(16) 0.0185(17)
C9 0.0344(18) 0.0239(18) 0.0222(16) -0.0011(14) -0.0083(13) 0.0090(14)
C10 0.0246(13) 0.0275(16) 0.0253(14) -0.001(2) -0.0031(15) 0.0056(12)
C11 0.0260(16) 0.041(2) 0.0221(17) -0.0021(16) -0.0051(13) 0.0014(15)
C12 0.0242(15) 0.033(2) 0.0188(15) -0.0049(14) 0.0000(12) -0.0075(14)
C13 0.0237(14) 0.0201(16) 0.0160(16) -0.0004(11) 0.0033(10) -0.0043(12)
C14 0.0403(18) 0.0182(17) 0.0206(14) -0.0044(12) 0.0040(14) -0.0041(16)
C15 0.048(2) 0.0194(18) 0.0249(17) -0.0046(13) 0.0026(14) 0.0078(16)
C16 0.0376(18) 0.0253(19) 0.0212(16) 0.0016(15) 0.0001(13) 0.0091(15)
C17 0.0224(15) 0.0226(18) 0.0150(15) 0.0035(13) 0.0027(11) 0.0017(13)
C18 0.0191(13) 0.0199(16) 0.0188(14) 0.0065(12) -0.0006(11) 0.0005(12)
C19 0.0146(13) 0.0179(16) 0.0251(15) -0.0015(12) 0.0006(11) -0.0021(11)
C20 0.0157(12) 0.0238(16) 0.0219(14) -0.0060(12) -0.0009(12) -0.0001(12)
C21 0.0210(16) 0.0283(19) 0.0191(16) -0.0005(14) 0.0012(11) -0.0049(13)
C22 0.0336(17) 0.0159(16) 0.0173(15) 0.0060(12) -0.0016(12) -0.0015(13)
C23 0.0302(16) 0.0226(18) 0.0187(15) 0.0040(13) -0.0023(12) -0.0021(14)
C24 0.0383(18) 0.0178(18) 0.0271(17) 0.0066(14) -0.0087(14) -0.0055(14)
C25 0.056(2) 0.0139(15) 0.0259(15) 0.0028(19) -0.006(2) 0.0022(13)
C26 0.0476(19) 0.0187(15) 0.0287(15) 0.0044(18) 0.009(2) 0.0074(13)
C27 0.0361(19) 0.0190(17) 0.0274(17) 0.0066(14) 0.0038(14) 0.0018(14)
C28 0.043(2) 0.046(2) 0.0204(17) 0.0072(16) 0.0002(15) -0.0125(18)
C29 0.048(2) 0.066(3) 0.0155(17) -0.0001(18) -0.0003(14) -0.012(2)
C30 0.0268(17) 0.056(3) 0.0245(18) -0.0178(18) 0.0004(14) -0.0051(17)
C31 0.0172(14) 0.034(2) 0.0311(18) -0.0081(16) -0.0007(12) -0.0017(13)
C32 0.0208(16) 0.029(2) 0.048(2) -0.0200(17) -0.0067(14) -0.0033(14)
C33 0.0255(16) 0.0157(18) 0.062(3) -0.0026(18) -0.0107(16) -0.0040(14)
C34 0.0223(15) 0.0200(17) 0.0358(17) 0.0032(14) -0.0044(14) -0.0014(14)
C35 0.0210(14) 0.0320(19) 0.0233(15) 0.0061(15) 0.0013(11) -0.0014(14)
C36 0.0203(15) 0.0241(17) 0.0171(14) 0.0001(13) -0.0012(11) -0.0023(12)
C37 0.0272(16) 0.0228(18) 0.0195(15) -0.0063(13) 0.0047(12) -0.0045(13)
C38 0.0375(18) 0.035(2) 0.0196(15) -0.0055(14) -0.0005(15) -0.0089(17)
C39 0.0384(18) 0.0249(19) 0.0318(18) -0.0013(15) 0.0095(16) -0.0031(16)
C40 0.0306(18) 0.040(2) 0.0334(19) -0.0073(17) 0.0109(15) -0.0012(16)
C41 0.0185(13) 0.0313(18) 0.0302(19) -0.0084(15) 0.0036(13) -0.0039(11)
C42 0.078(5) 0.045(4) 0.034(3) 0.000 0.000 -0.011(4)
C43 0.0239(14) 0.0141(16) 0.0157(14) 0.0019(12) -0.0021(11) 0.0047(12)

loop_
_atom_type_symbol
_atom_type_description
_atom_type_scat_dispersion_real
_atom_type_scat_dispersion_imag
_atom_type_scat_source
C C 0.0033 0.0016 'International Tables Vol C Tables 4.2.6.8 and 6.1.1.4'
H H 0.0000 0.0000 'International Tables Vol C Tables 4.2.6.8 and 6.1.1.4'
Cl Cl 0.1484 0.1585 'International Tables Vol C Tables 4.2.6.8 and 6.1.1.4'
F F 0.0171 0.0103 'International Tables Vol C Tables 4.2.6.8 and 6.1.1.4'
N N 0.0061 0.0033 'International Tables Vol C Tables 4.2.6.8 and 6.1.1.4'
O O 0.0106 0.0060 'International Tables Vol C Tables 4.2.6.8 and 6.1.1.4'
Pd Pd -0.9988 1.0072 'International Tables Vol C Tables 4.2.6.8 and 6.1.1.4'

loop_
_geom_angle_atom_site_label_1
_geom_angle_atom_site_label_2
_geom_angle_atom_site_label_3
_geom_angle
_geom_angle_site_symmetry_1
_geom_angle_site_symmetry_3
_geom_angle_publ_flag
C36 Pd1 C41 85.49(13) . . ?
C36 Pd1 O1 167.92(11) . . ?
C41 Pd1 O1 87.51(12) . . ?
C36 Pd1 N2 96.56(11) . . ?
C41 Pd1 N2 175.78(13) . . ?
O1 Pd1 N2 91.08(9) . . ?
C43 O1 Pd1 123.4(2) . . ?
C36 N1 C37 176.6(3) . . ?
C18 N2 C19 122.4(2) . . ?
C18 N2 Pd1 122.6(2) . . ?
C19 N2 Pd1 114.61(18) . . ?
C16 C1 C2 120.5(3) . . ?
C16 C1 C43 116.4(3) . . ?
C2 C1 C43 123.0(3) . . ?
C13 C2 C3 117.5(3) . . ?
C13 C2 C1 117.0(3) . . ?
C3 C2 C1 125.5(3) . . ?
C10 C3 C2 119.3(3) . . ?
C10 C3 C4 115.7(3) . . ?
C2 C3 C4 124.7(3) . . ?
C5 C4 C9 119.6(3) . . ?
C5 C4 C3 119.8(3) . . ?
C9 C4 C3 120.1(3) . . ?
C6 C5 C4 119.4(4) . . ?
C6 C5 H5 120.3 . . ?
C4 C5 H5 120.3 . . ?
C5 C6 C7 121.8(4) . . ?
C5 C6 Cl1 119.0(3) . . ?
C7 C6 Cl1 119.2(3) . . ?
C8 C7 C6 117.7(3) . . ?
C8 C7 H7 121.2 . . ?
C6 C7 H7 121.2 . . ?
C7 C8 C9 122.7(4) . . ?
C7 C8 Cl2 118.6(3) . . ?
C9 C8 Cl2 118.8(3) . . ?
C8 C9 C4 118.9(4) . . ?
C8 C9 H9 120.6 . . ?
C4 C9 H9 120.6 . . ?
C3 C10 C11 122.0(3) . . ?
C3 C10 H10 119.0 . . ?
C11 C10 H10 119.0 . . ?
C12 C11 C10 119.7(3) . . ?
C12 C11 H11 120.2 . . ?
C10 C11 H11 120.2 . . ?
C11 C12 C13 120.9(3) . . ?
C11 C12 H12 119.6 . . ?
C13 C12 H12 119.6 . . ?
C12 C13 C14 119.5(3) . . ?
C12 C13 C2 120.4(3) . . ?
C14 C13 C2 120.1(3) . . ?
C15 C14 C13 121.3(3) . . ?
C15 C14 H14 119.4 . . ?
C13 C14 H14 119.4 . . ?
C14 C15 C16 119.4(3) . . ?
C14 C15 H15 120.3 . . ?
C16 C15 H15 120.3 . . ?
C1 C16 C15 121.7(3) . . ?
C1 C16 H16 119.2 . . ?
C15 C16 H16 119.2 . . ?
C43 C17 C18 127.2(3) . . ?
C43 C17 H17 116.4 . . ?
C18 C17 H17 116.4 . . ?
N2 C18 C17 125.7(3) . . ?
N2 C18 C35 120.3(3) . . ?
C17 C18 C35 113.9(3) . . ?
C34 C19 N2 117.7(3) . . ?
C34 C19 C20 121.0(3) . . ?
N2 C19 C20 120.8(3) . . ?
C31 C20 C21 118.3(3) . . ?
C31 C20 C19 116.3(3) . . ?
C21 C20 C19 125.5(3) . . ?
C28 C21 C20 119.3(3) . . ?
C28 C21 C22 115.9(3) . . ?
C20 C21 C22 124.8(3) . . ?
C23 C22 C27 119.3(3) . . ?
C23 C22 C21 119.4(3) . . ?
C27 C22 C21 121.2(3) . . ?
C24 C23 C22 119.2(3) . . ?
C24 C23 H23 120.4 . . ?
C22 C23 H23 120.4 . . ?
C23 C24 C25 122.6(3) . . ?
C23 C24 Cl3 119.3(3) . . ?
C25 C24 Cl3 118.1(3) . . ?
C26 C25 C24 116.8(4) . . ?
C26 C25 H25 121.6 . . ?
C24 C25 H25 121.6 . . ?
C25 C26 C27 122.4(4) . . ?
C25 C26 Cl4 118.6(3) . . ?
C27 C26 Cl4 118.9(3) . . ?
C26 C27 C22 119.6(3) . . ?
C26 C27 H27 120.2 . . ?
C22 C27 H27 120.2 . . ?
C21 C28 C29 121.8(4) . . ?
C21 C28 H28 119.1 . . ?
C29 C28 H28 119.1 . . ?
C30 C29 C28 120.4(4) . . ?
C30 C29 H29 119.8 . . ?
C28 C29 H29 119.8 . . ?
C29 C30 C31 120.3(4) . . ?
C29 C30 H30 119.8 . . ?
C31 C30 H30 119.8 . . ?
C30 C31 C32 119.4(3) . . ?
C30 C31 C20 119.8(4) . . ?
C32 C31 C20 120.8(3) . . ?
C33 C32 C31 120.2(3) . . ?
C33 C32 H32 119.9 . . ?
C31 C32 H32 119.9 . . ?
C32 C33 C34 120.5(4) . . ?
C32 C33 H33 119.8 . . ?
C34 C33 H33 119.8 . . ?
C19 C34 C33 121.2(3) . . ?
C19 C34 H34 119.4 . . ?
C33 C34 H34 119.4 . . ?
F2 C35 F1 105.8(3) . . ?
F2 C35 F3 107.2(3) . . ?
F1 C35 F3 106.4(3) . . ?
F2 C35 C18 112.4(3) . . ?
F1 C35 C18 113.4(3) . . ?
F3 C35 C18 111.2(3) . . ?
N1 C36 Pd1 173.1(3) . . ?
N1 C37 C39 107.4(3) . . ?
N1 C37 C40 107.8(3) . . ?
C39 C37 C40 111.1(3) . . ?
N1 C37 C38 107.1(3) . . ?
C39 C37 C38 111.5(3) . . ?
C40 C37 C38 111.6(3) . . ?
C37 C38 H38A 109.5 . . ?
C37 C38 H38B 109.5 . . ?
H38A C38 H38B 109.5 . . ?
C37 C38 H38C 109.5 . . ?
H38A C38 H38C 109.5 . . ?
H38B C38 H38C 109.5 . . ?
C37 C39 H39A 109.5 . . ?
C37 C39 H39B 109.5 . . ?
H39A C39 H39B 109.5 . . ?
C37 C39 H39C 109.5 . . ?
H39A C39 H39C 109.5 . . ?
H39B C39 H39C 109.5 . . ?
C37 C40 H40A 109.5 . . ?
C37 C40 H40B 109.5 . . ?
H40A C40 H40B 109.5 . . ?
C37 C40 H40C 109.5 . . ?
H40A C40 H40C 109.5 . . ?
H40B C40 H40C 109.5 . . ?
Pd1 C41 H41A 109.5 . . ?
Pd1 C41 H41B 109.5 . . ?
H41A C41 H41B 109.5 . . ?
Pd1 C41 H41C 109.5 . . ?
H41A C41 H41C 109.5 . . ?
H41B C41 H41C 109.5 . . ?
Cl5 C42 Cl5 113.6(4) 2 . ?
Cl5 C42 H42A 108.9 2 . ?
Cl5 C42 H42A 108.9 . . ?
Cl5 C42 H42B 108.9 2 . ?
Cl5 C42 H42B 108.9 . . ?
H42A C42 H42B 107.7 . . ?
O1 C43 C17 129.0(3) . . ?
O1 C43 C1 114.8(3) . . ?
C17 C43 C1 116.2(3) . . ?

loop_
_geom_bond_atom_site_label_1
_geom_bond_atom_site_label_2
_geom_bond_distance
_geom_bond_site_symmetry_2
_geom_bond_publ_flag
Pd1 C36 1.906(3) . ?
Pd1 C41 2.045(3) . ?
Pd1 O1 2.051(2) . ?
Pd1 N2 2.143(2) . ?
Cl1 C6 1.744(4) . ?
Cl2 C8 1.754(4) . ?
Cl3 C24 1.750(4) . ?
Cl4 C26 1.750(4) . ?
Cl5 C42 1.747(4) . ?
F1 C35 1.343(4) . ?
F2 C35 1.333(4) . ?
F3 C35 1.344(4) . ?
O1 C43 1.278(4) . ?
N1 C36 1.156(4) . ?
N1 C37 1.454(4) . ?
N2 C18 1.311(4) . ?
N2 C19 1.433(4) . ?
C1 C16 1.375(5) . ?
C1 C2 1.437(4) . ?
C1 C43 1.514(4) . ?
C2 C13 1.435(4) . ?
C2 C3 1.436(5) . ?
C3 C10 1.385(4) . ?
C3 C4 1.493(4) . ?
C4 C5 1.394(5) . ?
C4 C9 1.399(5) . ?
C5 C6 1.382(5) . ?
C5 H5 0.9500 . ?
C6 C7 1.398(6) . ?
C7 C8 1.361(7) . ?
C7 H7 0.9500 . ?
C8 C9 1.389(5) . ?
C9 H9 0.9500 . ?
C10 C11 1.410(5) . ?
C10 H10 0.9500 . ?
C11 C12 1.355(5) . ?
C11 H11 0.9500 . ?
C12 C13 1.416(4) . ?
C12 H12 0.9500 . ?
C13 C14 1.421(5) . ?
C14 C15 1.359(5) . ?
C14 H14 0.9500 . ?
C15 C16 1.410(5) . ?
C15 H15 0.9500 . ?
C16 H16 0.9500 . ?
C17 C43 1.391(5) . ?
C17 C18 1.401(5) . ?
C17 H17 0.9500 . ?
C18 C35 1.541(4) . ?
C19 C34 1.378(5) . ?
C19 C20 1.436(5) . ?
C20 C31 1.434(5) . ?
C20 C21 1.434(5) . ?
C21 C28 1.381(5) . ?
C21 C22 1.502(5) . ?
C22 C23 1.390(5) . ?
C22 C27 1.392(5) . ?
C23 C24 1.383(5) . ?
C23 H23 0.9500 . ?
C24 C25 1.386(6) . ?
C25 C26 1.380(5) . ?
C25 H25 0.9500 . ?
C26 C27 1.381(5) . ?
C27 H27 0.9500 . ?
C28 C29 1.396(6) . ?
C28 H28 0.9500 . ?
C29 C30 1.369(6) . ?
C29 H29 0.9500 . ?
C30 C31 1.416(6) . ?
C30 H30 0.9500 . ?
C31 C32 1.416(6) . ?
C32 C33 1.366(6) . ?
C32 H32 0.9500 . ?
C33 C34 1.389(5) . ?
C33 H33 0.9500 . ?
C34 H34 0.9500 . ?
C37 C39 1.523(5) . ?
C37 C40 1.525(5) . ?
C37 C38 1.532(5) . ?
C38 H38A 0.9800 . ?
C38 H38B 0.9800 . ?
C38 H38C 0.9800 . ?
C39 H39A 0.9800 . ?
C39 H39B 0.9800 . ?
C39 H39C 0.9800 . ?
C40 H40A 0.9800 . ?
C40 H40B 0.9800 . ?
C40 H40C 0.9800 . ?
C41 H41A 0.9800 . ?
C41 H41B 0.9800 . ?
C41 H41C 0.9800 . ?
C42 H42A 0.9900 . ?
C42 H42B 0.9900 . ?

loop_
_geom_torsion_atom_site_label_1
_geom_torsion_atom_site_label_2
_geom_torsion_atom_site_label_3
_geom_torsion_atom_site_label_4
_geom_torsion
_geom_torsion_site_symmetry_1
_geom_torsion_site_symmetry_2
_geom_torsion_site_symmetry_3
_geom_torsion_site_symmetry_4
_geom_torsion_publ_flag
C16 C1 C2 C13 -3.1(5) . . . . ?
C43 C1 C2 C13 172.8(3) . . . . ?
C16 C1 C2 C3 176.5(3) . . . . ?
C43 C1 C2 C3 -7.6(5) . . . . ?
C13 C2 C3 C10 -5.0(4) . . . . ?
C1 C2 C3 C10 175.4(3) . . . . ?
C13 C2 C3 C4 168.8(3) . . . . ?
C1 C2 C3 C4 -10.8(5) . . . . ?
C10 C3 C4 C5 111.4(3) . . . . ?
C2 C3 C4 C5 -62.6(4) . . . . ?
C10 C3 C4 C9 -60.7(4) . . . . ?
C2 C3 C4 C9 125.2(3) . . . . ?
C9 C4 C5 C6 0.2(5) . . . . ?
C3 C4 C5 C6 -172.0(3) . . . . ?
C4 C5 C6 C7 -0.9(5) . . . . ?
C4 C5 C6 Cl1 177.0(3) . . . . ?
C5 C6 C7 C8 0.2(5) . . . . ?
Cl1 C6 C7 C8 -177.8(3) . . . . ?
C6 C7 C8 C9 1.3(6) . . . . ?
C6 C7 C8 Cl2 -178.9(3) . . . . ?
C7 C8 C9 C4 -2.0(5) . . . . ?
Cl2 C8 C9 C4 178.2(3) . . . . ?
C5 C4 C9 C8 1.2(5) . . . . ?
C3 C4 C9 C8 173.4(3) . . . . ?
C2 C3 C10 C11 3.9(5) . . . . ?
C4 C3 C10 C11 -170.5(3) . . . . ?
C3 C10 C11 C12 -0.4(5) . . . . ?
C10 C11 C12 C13 -1.7(5) . . . . ?
C11 C12 C13 C14 179.9(3) . . . . ?
C11 C12 C13 C2 0.4(5) . . . . ?
C3 C2 C13 C12 3.0(4) . . . . ?
C1 C2 C13 C12 -177.4(3) . . . . ?
C3 C2 C13 C14 -176.5(3) . . . . ?
C1 C2 C13 C14 3.1(4) . . . . ?
C12 C13 C14 C15 179.5(3) . . . . ?
C2 C13 C14 C15 -1.0(5) . . . . ?
C13 C14 C15 C16 -1.2(6) . . . . ?
C2 C1 C16 C15 1.0(5) . . . . ?
C43 C1 C16 C15 -175.2(3) . . . . ?
C14 C15 C16 C1 1.2(6) . . . . ?
C19 N2 C18 C17 175.1(3) . . . . ?
Pd1 N2 C18 C17 2.0(4) . . . . ?
C19 N2 C18 C35 -3.9(4) . . . . ?
Pd1 N2 C18 C35 -176.9(2) . . . . ?
C43 C17 C18 N2 1.0(5) . . . . ?
C43 C17 C18 C35 -180.0(3) . . . . ?
C18 N2 C19 C34 -76.0(4) . . . . ?
Pd1 N2 C19 C34 97.6(3) . . . . ?
C18 N2 C19 C20 111.7(3) . . . . ?
Pd1 N2 C19 C20 -74.7(3) . . . . ?
C34 C19 C20 C31 0.3(4) . . . . ?
N2 C19 C20 C31 172.3(3) . . . . ?
C34 C19 C20 C21 -179.1(3) . . . . ?
N2 C19 C20 C21 -7.1(5) . . . . ?
C31 C20 C21 C28 -3.2(5) . . . . ?
C19 C20 C21 C28 176.2(3) . . . . ?
C31 C20 C21 C22 176.3(3) . . . . ?
C19 C20 C21 C22 -4.3(5) . . . . ?
C28 C21 C22 C23 -71.1(4) . . . . ?
C20 C21 C22 C23 109.4(4) . . . . ?
C28 C21 C22 C27 104.0(4) . . . . ?
C20 C21 C22 C27 -75.4(4) . . . . ?
C27 C22 C23 C24 1.9(5) . . . . ?
C21 C22 C23 C24 177.1(3) . . . . ?
C22 C23 C24 C25 0.7(5) . . . . ?
C22 C23 C24 Cl3 179.9(3) . . . . ?
C23 C24 C25 C26 -2.1(5) . . . . ?
Cl3 C24 C25 C26 178.7(3) . . . . ?
C24 C25 C26 C27 1.0(6) . . . . ?
C24 C25 C26 Cl4 -179.2(3) . . . . ?
C25 C26 C27 C22 1.6(6) . . . . ?
Cl4 C26 C27 C22 -178.3(3) . . . . ?
C23 C22 C27 C26 -3.0(5) . . . . ?
C21 C22 C27 C26 -178.2(3) . . . . ?
C20 C21 C28 C29 2.6(6) . . . . ?
C22 C21 C28 C29 -176.9(4) . . . . ?
C21 C28 C29 C30 -0.5(7) . . . . ?
C28 C29 C30 C31 -1.0(6) . . . . ?
C29 C30 C31 C32 -178.1(4) . . . . ?
C29 C30 C31 C20 0.3(5) . . . . ?
C21 C20 C31 C30 1.7(5) . . . . ?
C19 C20 C31 C30 -177.7(3) . . . . ?
C21 C20 C31 C32 -179.9(3) . . . . ?
C19 C20 C31 C32 0.7(5) . . . . ?
C30 C31 C32 C33 178.1(3) . . . . ?
C20 C31 C32 C33 -0.3(5) . . . . ?
C31 C32 C33 C34 -1.0(6) . . . . ?
N2 C19 C34 C33 -173.9(3) . . . . ?
C20 C19 C34 C33 -1.7(5) . . . . ?
C32 C33 C34 C19 2.1(6) . . . . ?
N2 C18 C35 F2 -158.0(3) . . . . ?
C17 C18 C35 F2 22.9(4) . . . . ?
N2 C18 C35 F1 -38.1(5) . . . . ?
C17 C18 C35 F1 142.9(3) . . . . ?
N2 C18 C35 F3 81.8(4) . . . . ?
C17 C18 C35 F3 -97.3(3) . . . . ?
Pd1 O1 C43 C17 -12.2(5) . . . . ?
Pd1 O1 C43 C1 169.80(19) . . . . ?
C18 C17 C43 O1 4.8(6) . . . . ?
C18 C17 C43 C1 -177.3(3) . . . . ?
C16 C1 C43 O1 116.6(3) . . . . ?
C2 C1 C43 O1 -59.5(4) . . . . ?
C16 C1 C43 C17 -61.7(4) . . . . ?
C2 C1 C43 C17 122.2(3) . . . . ?
